data_4065282
loop_
_publ_author_name
'Chen, Jiangxi'
'Sung, Herman Ho-Yung'
'Williams, Ian Duncan'
'Jia, Guochen'

_publ_section_title
;
 Hydrolysis of Osmium and Ruthenium Carbyne Complexes
;
_journal_issue 22
_journal_name_full Organometallics
_journal_page_first 6159
_journal_paper_doi 10.1021/om200685v
_journal_volume 30
_journal_year 2011
_chemical_formula_sum 'C51 H37 Cl7 Os P2'
_chemical_formula_weight 1150.10
_chemical_name_systematic
; 
 ? 
;
_space_group_IT_number 19
_symmetry_cell_setting orthorhombic
_symmetry_space_group_name_Hall 'P 2ac 2ab'
_symmetry_space_group_name_H-M 'P 21 21 21'
_atom_sites_solution_hydrogens geom
_atom_sites_solution_primary direct
_atom_sites_solution_secondary difmap
_audit_creation_method SHELXL-97
_cell_angle_alpha 90.00
_cell_angle_beta 90.00
_cell_angle_gamma 90.00
_cell_formula_units_Z 4
_cell_length_a 10.3624(3)
_cell_length_b 14.9316(7)
_cell_length_c 29.4464(13)
_cell_measurement_reflns_used 7815
_cell_measurement_temperature 298(2)
_cell_measurement_theta_max 71.42
_cell_measurement_theta_min 4.49
_cell_volume 4556.2(3)
_computing_structure_refinement 'SHELXL-97 (Sheldrick, 1997)'
_computing_structure_solution 'SHELXS-97 (Sheldrick, 1990)'
_diffrn_ambient_temperature 298(2)
_diffrn_measured_fraction_theta_full 0.994
_diffrn_measured_fraction_theta_max 0.994
_diffrn_radiation_monochromator graphite
_diffrn_radiation_source 'fine-focus sealed tube'
_diffrn_radiation_type CuK\a
_diffrn_radiation_wavelength 1.54178
_diffrn_reflns_av_R_equivalents 0.0559
_diffrn_reflns_av_sigmaI/netI 0.0785
_diffrn_reflns_limit_h_max 12
_diffrn_reflns_limit_h_min -12
_diffrn_reflns_limit_k_max 12
_diffrn_reflns_limit_k_min -17
_diffrn_reflns_limit_l_max 35
_diffrn_reflns_limit_l_min -29
_diffrn_reflns_number 23919
_diffrn_reflns_theta_full 66.50
_diffrn_reflns_theta_max 67.49
_diffrn_reflns_theta_min 5.39
_exptl_absorpt_coefficient_mu 10.013
_exptl_absorpt_correction_T_max 1.00
_exptl_absorpt_correction_T_min 0.77
_exptl_absorpt_correction_type multi-scan
_exptl_absorpt_process_details SADABS
_exptl_crystal_colour green
_exptl_crystal_density_diffrn 1.677
_exptl_crystal_density_method 'not measured'
_exptl_crystal_description needle
_exptl_crystal_F_000 2272
_exptl_crystal_size_max 0.18
_exptl_crystal_size_mid 0.01
_exptl_crystal_size_min 0.01
_refine_diff_density_max 0.838
_refine_diff_density_min -0.463
_refine_diff_density_rms 0.064
_refine_ls_abs_structure_details 'Flack H D (1983), Acta Cryst. A39, 876-881'
_refine_ls_abs_structure_Flack 0.453(7)
_refine_ls_extinction_method none
_refine_ls_goodness_of_fit_ref 1.005
_refine_ls_hydrogen_treatment constr
_refine_ls_matrix_type full
_refine_ls_number_parameters 551
_refine_ls_number_reflns 8139
_refine_ls_number_restraints 0
_refine_ls_restrained_S_all 1.005
_refine_ls_R_factor_all 0.0356
_refine_ls_R_factor_gt 0.0274
_refine_ls_shift/su_max 0.002
_refine_ls_shift/su_mean 0.000
_refine_ls_structure_factor_coef Fsqd
_refine_ls_weighting_details
; calc 
 [0.00000+1.00000exp(3.65(sin\q/\l)^2^)]/ 
   [\s^2^(Fo^2^)+0.0000+0.0000*P+(0.0127P)^2^+0.0000sin\q/\l] 
 where P = 0.33333Fo^2^ + 0.66667Fc^2^ 
;
_refine_ls_weighting_scheme calc
_refine_ls_wR_factor_gt 0.0515
_refine_ls_wR_factor_ref 0.0537
_reflns_number_gt 6723
_reflns_number_total 8139
_reflns_threshold_expression >2sigma(I)
_cod_data_source_file om200685v_si_001.cif
_cod_data_source_block chen29_(compound_3)
_cod_depositor_comments
;
The following automatic conversions were performed:

'_symmetry_cell_setting' value 'Orthorhombic' changed to
'orthorhombic' according to
/home/saulius/struct/CIF-dictionaries/cif_core.dic dictionary named
'cif_core.dic' version 2.4.1 from 2010-06-29.

Automatic conversion script
Id: cif_fix_values 1715 2011-07-08 13:25:40Z adriana 
;
_cod_original_sg_symbol_H-M P2(1)2(1)2(1)
_cod_database_code 4065282

loop_
_symmetry_equiv_pos_as_xyz
'x, y, z'
'-x+1/2, -y, z+1/2'
'-x, y+1/2, -z+1/2'
'x+1/2, -y+1/2, -z'

loop_
_atom_site_label
_atom_site_type_symbol
_atom_site_fract_x
_atom_site_fract_y
_atom_site_fract_z
_atom_site_U_iso_or_equiv
_atom_site_adp_type
_atom_site_occupancy
_atom_site_symmetry_multiplicity
_atom_site_calc_flag
_atom_site_refinement_flags
Os1 Os 0.774858(18) 0.522194(14) 0.643026(7) 0.02623(4) Uani 1 1 d .
Cl1 Cl 0.95827(11) 0.53025(11) 0.69086(4) 0.0405(3) Uani 1 1 d .
Cl2 Cl 0.69808(14) 0.65094(9) 0.68707(5) 0.0464(3) Uani 1 1 d .
Cl3 Cl 0.58524(11) 0.53785(9) 0.59653(4) 0.0369(3) Uani 1 1 d .
Cl4 Cl 0.65399(15) 0.19997(13) 0.55967(8) 0.0665(5) Uani 1 1 d .
Cl5 Cl 1.17963(14) 0.20762(12) 0.55566(7) 0.0658(5) Uani 1 1 d .
Cl6 Cl 1.13661(13) 0.41770(10) 0.60803(6) 0.0479(3) Uani 1 1 d .
Cl7 Cl 0.86156(17) 0.11835(11) 0.64958(7) 0.0675(5) Uani 1 1 d .
P1 P 0.66175(13) 0.43408(9) 0.70048(5) 0.0301(3) Uani 1 1 d .
P2 P 0.87242(13) 0.62591(9) 0.58693(5) 0.0309(3) Uani 1 1 d .
C1 C 0.8229(5) 0.4264(3) 0.61289(17) 0.0293(11) Uani 1 1 d .
C2 C 0.8415(5) 0.3517(4) 0.58447(17) 0.0296(11) Uani 1 1 d .
H2A H 0.7948 0.3527 0.5575 0.035 Uiso 1 1 calc R
C3 C 0.9164(5) 0.2789(3) 0.59030(19) 0.0327(11) Uani 1 1 d .
C4 C 0.9163(5) 0.2066(4) 0.5555(2) 0.0347(12) Uani 1 1 d .
C5 C 0.8022(5) 0.1700(4) 0.5381(2) 0.0441(14) Uani 1 1 d .
C6 C 0.8030(6) 0.1062(4) 0.5042(2) 0.0485(15) Uani 1 1 d .
H6A H 0.7250 0.0846 0.4930 0.058 Uiso 1 1 calc R
C7 C 0.9147(7) 0.0743(4) 0.4868(2) 0.0553(18) Uani 1 1 d .
H7A H 0.9138 0.0321 0.4636 0.066 Uiso 1 1 calc R
C8 C 1.0306(6) 0.1055(4) 0.5042(2) 0.0513(16) Uani 1 1 d .
H8A H 1.1082 0.0831 0.4931 0.062 Uiso 1 1 calc R
C9 C 1.0314(5) 0.1698(4) 0.5379(2) 0.0379(12) Uani 1 1 d .
C10 C 0.9994(5) 0.2691(4) 0.63181(19) 0.0371(13) Uani 1 1 d .
C11 C 1.0985(5) 0.3286(4) 0.6428(2) 0.0396(11) Uani 1 1 d .
C12 C 1.1748(7) 0.3157(5) 0.6810(2) 0.0585(18) Uani 1 1 d .
H12A H 1.2399 0.3563 0.6880 0.070 Uiso 1 1 calc R
C13 C 1.1540(7) 0.2438(5) 0.7079(2) 0.067(2) Uani 1 1 d .
H13A H 1.2057 0.2354 0.7334 0.080 Uiso 1 1 calc R
C14 C 1.0589(8) 0.1829(5) 0.6987(3) 0.065(2) Uani 1 1 d .
H14A H 1.0457 0.1338 0.7175 0.078 Uiso 1 1 calc R
C15 C 0.9832(6) 0.1958(4) 0.6608(2) 0.0454(15) Uani 1 1 d .
C21 C 0.5064(4) 0.4711(4) 0.72443(18) 0.0365(11) Uani 1 1 d .
C22 C 0.4613(6) 0.4252(4) 0.7626(2) 0.0463(15) Uani 1 1 d .
H22A H 0.5160 0.3864 0.7781 0.056 Uiso 1 1 calc R
C23 C 0.3353(6) 0.4372(5) 0.7775(2) 0.0519(16) Uani 1 1 d .
H23A H 0.3056 0.4060 0.8027 0.062 Uiso 1 1 calc R
C24 C 0.2551(5) 0.4948(4) 0.7551(2) 0.0501(16) Uani 1 1 d .
H24A H 0.1714 0.5037 0.7655 0.060 Uiso 1 1 calc R
C25 C 0.2971(5) 0.5391(4) 0.7176(2) 0.0503(15) Uani 1 1 d .
H25A H 0.2411 0.5770 0.7021 0.060 Uiso 1 1 calc R
C26 C 0.4250(5) 0.5282(5) 0.70201(19) 0.0420(12) Uani 1 1 d .
H26A H 0.4537 0.5596 0.6767 0.050 Uiso 1 1 calc R
C31 C 0.6025(5) 0.3251(4) 0.6809(2) 0.0372(12) Uani 1 1 d .
C32 C 0.5268(5) 0.3258(4) 0.6429(3) 0.0421(12) Uani 1 1 d .
H32A H 0.5238 0.3767 0.6248 0.051 Uiso 1 1 calc R
C33 C 0.4540(5) 0.2508(4) 0.6311(2) 0.0495(17) Uani 1 1 d .
H33A H 0.4011 0.2523 0.6056 0.059 Uiso 1 1 calc R
C34 C 0.4606(7) 0.1747(5) 0.6571(3) 0.064(2) Uani 1 1 d .
H34A H 0.4134 0.1243 0.6489 0.077 Uiso 1 1 calc R
C35 C 0.5358(8) 0.1726(5) 0.6949(3) 0.072(2) Uani 1 1 d .
H35A H 0.5400 0.1209 0.7125 0.087 Uiso 1 1 calc R
C36 C 0.6071(6) 0.2485(4) 0.7075(3) 0.0546(17) Uani 1 1 d .
H36A H 0.6574 0.2474 0.7337 0.066 Uiso 1 1 calc R
C41 C 0.7622(5) 0.4174(4) 0.74990(17) 0.0356(12) Uani 1 1 d .
C42 C 0.7558(5) 0.4760(5) 0.78623(17) 0.0467(13) Uani 1 1 d .
H42A H 0.6914 0.5193 0.7873 0.056 Uiso 1 1 calc R
C43 C 0.8457(6) 0.4699(6) 0.8212(2) 0.0570(17) Uani 1 1 d .
H43A H 0.8402 0.5090 0.8457 0.068 Uiso 1 1 calc R
C44 C 0.9411(7) 0.4079(6) 0.8199(2) 0.062(2) Uani 1 1 d .
H44A H 1.0010 0.4049 0.8434 0.074 Uiso 1 1 calc R
C45 C 0.9493(7) 0.3500(5) 0.7844(2) 0.062(2) Uani 1 1 d .
H45A H 1.0141 0.3070 0.7840 0.074 Uiso 1 1 calc R
C46 C 0.8625(5) 0.3541(4) 0.7488(2) 0.0461(14) Uani 1 1 d .
H46A H 0.8705 0.3153 0.7242 0.055 Uiso 1 1 calc R
C51 C 0.8497(5) 0.5847(4) 0.5295(2) 0.0363(12) Uani 1 1 d .
C52 C 0.9119(5) 0.5070(4) 0.51548(19) 0.0402(13) Uani 1 1 d .
H52A H 0.9645 0.4763 0.5358 0.048 Uiso 1 1 calc R
C53 C 0.8968(5) 0.4749(5) 0.4720(2) 0.0517(14) Uani 1 1 d .
H53A H 0.9382 0.4222 0.4636 0.062 Uiso 1 1 calc R
C54 C 0.8213(6) 0.5194(5) 0.4407(2) 0.0592(16) Uani 1 1 d .
H54A H 0.8143 0.4985 0.4111 0.071 Uiso 1 1 calc R
C55 C 0.7563(7) 0.5956(4) 0.4543(2) 0.0571(18) Uani 1 1 d .
H55A H 0.7023 0.6248 0.4339 0.069 Uiso 1 1 calc R
C56 C 0.7705(7) 0.6288(4) 0.49772(19) 0.0476(13) Uani 1 1 d .
H56A H 0.7273 0.6809 0.5061 0.057 Uiso 1 1 calc R
C61 C 0.8078(4) 0.7403(4) 0.5843(2) 0.0335(12) Uani 1 1 d .
C62 C 0.6794(6) 0.7583(4) 0.5916(3) 0.0515(17) Uani 1 1 d .
H62A H 0.6234 0.7120 0.5993 0.062 Uiso 1 1 calc R
C63 C 0.6330(7) 0.8448(5) 0.5877(3) 0.074(2) Uani 1 1 d .
H63A H 0.5455 0.8555 0.5920 0.089 Uiso 1 1 calc R
C64 C 0.7125(8) 0.9146(4) 0.5776(3) 0.0626(19) Uani 1 1 d .
H64A H 0.6804 0.9727 0.5759 0.075 Uiso 1 1 calc R
C65 C 0.8402(7) 0.8977(5) 0.5702(3) 0.065(2) Uani 1 1 d .
H65A H 0.8951 0.9449 0.5630 0.078 Uiso 1 1 calc R
C66 C 0.8900(6) 0.8116(4) 0.5731(3) 0.0524(17) Uani 1 1 d .
H66A H 0.9771 0.8012 0.5676 0.063 Uiso 1 1 calc R
C71 C 1.0455(5) 0.6457(4) 0.5908(2) 0.0377(12) Uani 1 1 d .
C72 C 1.0887(5) 0.6845(4) 0.6312(2) 0.0464(16) Uani 1 1 d .
H72A H 1.0308 0.6956 0.6547 0.056 Uiso 1 1 calc R
C73 C 1.2191(6) 0.7066(4) 0.6363(3) 0.0618(19) Uani 1 1 d .
H73A H 1.2476 0.7338 0.6629 0.074 Uiso 1 1 calc R
C74 C 1.3044(6) 0.6882(5) 0.6023(4) 0.079(3) Uani 1 1 d .
H74A H 1.3915 0.7011 0.6062 0.094 Uiso 1 1 calc R
C75 C 1.2630(7) 0.6511(4) 0.5628(3) 0.074(2) Uani 1 1 d .
H75A H 1.3223 0.6383 0.5400 0.089 Uiso 1 1 calc R
C76 C 1.1328(5) 0.6320(4) 0.5558(3) 0.0543(18) Uani 1 1 d .
H76A H 1.1048 0.6101 0.5279 0.065 Uiso 1 1 calc R

loop_
_atom_site_aniso_label
_atom_site_aniso_U_11
_atom_site_aniso_U_22
_atom_site_aniso_U_33
_atom_site_aniso_U_23
_atom_site_aniso_U_13
_atom_site_aniso_U_12
Os1 0.02643(7) 0.02420(8) 0.02804(8) -0.00149(10) -0.00091(9) 0.00086(9)
Cl1 0.0335(6) 0.0511(8) 0.0368(6) 0.0040(7) -0.0079(5) -0.0053(6)
Cl2 0.0558(9) 0.0356(7) 0.0478(7) -0.0128(6) 0.0044(6) 0.0014(6)
Cl3 0.0332(5) 0.0388(8) 0.0385(6) 0.0018(6) -0.0088(5) 0.0007(5)
Cl4 0.0364(8) 0.0682(12) 0.0948(15) -0.0354(11) 0.0102(9) -0.0070(7)
Cl5 0.0380(7) 0.0714(11) 0.0880(13) -0.0345(10) 0.0046(8) 0.0029(7)
Cl6 0.0455(8) 0.0429(8) 0.0552(8) -0.0026(7) 0.0000(6) -0.0057(6)
Cl7 0.0864(11) 0.0495(9) 0.0667(12) 0.0169(9) 0.0108(10) -0.0127(7)
P1 0.0308(6) 0.0283(7) 0.0312(7) 0.0005(6) 0.0002(5) 0.0023(5)
P2 0.0315(6) 0.0259(7) 0.0352(7) -0.0003(6) -0.0003(5) 0.0018(5)
C1 0.028(2) 0.030(3) 0.030(3) 0.010(2) -0.0023(19) -0.0043(18)
C2 0.034(3) 0.029(3) 0.026(3) -0.004(2) -0.002(2) -0.005(2)
C3 0.037(3) 0.024(3) 0.037(3) 0.001(2) 0.006(2) 0.001(2)
C4 0.045(3) 0.027(3) 0.033(3) 0.000(2) 0.004(2) 0.002(2)
C5 0.044(4) 0.038(3) 0.051(3) -0.008(3) 0.005(3) 0.001(2)
C6 0.049(4) 0.049(4) 0.047(3) -0.020(3) 0.004(3) -0.006(3)
C7 0.069(4) 0.046(4) 0.051(4) -0.024(3) 0.010(3) -0.009(3)
C8 0.055(4) 0.041(4) 0.057(4) -0.013(3) 0.019(3) 0.001(3)
C9 0.038(3) 0.037(3) 0.039(3) -0.002(3) 0.006(2) -0.001(2)
C10 0.044(3) 0.031(3) 0.036(3) -0.001(2) 0.001(2) 0.012(2)
C11 0.045(3) 0.039(3) 0.035(3) -0.006(3) -0.005(3) 0.013(2)
C12 0.060(4) 0.065(5) 0.051(4) -0.017(4) -0.017(3) 0.019(3)
C13 0.085(5) 0.068(5) 0.048(4) 0.005(4) -0.018(4) 0.040(4)
C14 0.089(6) 0.054(5) 0.050(4) 0.012(4) -0.008(4) 0.024(4)
C15 0.058(4) 0.037(3) 0.041(3) 0.004(3) 0.003(3) 0.009(3)
C21 0.034(2) 0.037(3) 0.039(3) -0.009(3) 0.002(2) 0.001(2)
C22 0.041(3) 0.053(4) 0.045(4) 0.005(3) 0.006(3) 0.005(3)
C23 0.048(3) 0.065(4) 0.043(3) 0.008(3) 0.017(3) -0.001(3)
C24 0.037(3) 0.056(4) 0.057(3) -0.014(3) 0.007(2) 0.002(2)
C25 0.033(3) 0.057(4) 0.061(4) -0.001(3) -0.002(2) 0.015(2)
C26 0.037(3) 0.047(3) 0.042(3) 0.002(3) 0.004(2) 0.005(3)
C31 0.030(3) 0.036(3) 0.045(3) -0.006(3) 0.007(2) -0.003(2)
C32 0.047(3) 0.036(3) 0.042(3) 0.000(3) 0.003(3) -0.010(2)
C33 0.039(3) 0.058(4) 0.051(4) -0.013(3) 0.006(3) -0.009(3)
C34 0.059(4) 0.046(4) 0.087(6) -0.010(4) 0.007(4) -0.019(3)
C35 0.085(5) 0.037(4) 0.095(7) 0.012(4) 0.009(5) -0.010(4)
C36 0.058(4) 0.042(4) 0.064(4) 0.008(3) -0.010(3) 0.002(3)
C41 0.029(3) 0.047(3) 0.030(2) 0.005(2) 0.004(2) -0.001(2)
C42 0.045(3) 0.052(3) 0.043(3) 0.004(3) 0.002(2) -0.005(3)
C43 0.063(4) 0.072(5) 0.036(3) -0.002(4) 0.000(3) -0.016(4)
C44 0.057(4) 0.087(6) 0.041(4) 0.016(4) -0.013(3) -0.014(4)
C45 0.051(4) 0.086(6) 0.048(4) 0.020(4) -0.010(3) 0.012(4)
C46 0.045(3) 0.052(4) 0.041(3) 0.007(3) 0.003(3) 0.013(3)
C51 0.038(3) 0.030(3) 0.041(3) 0.004(2) 0.004(2) -0.006(2)
C52 0.045(3) 0.038(3) 0.039(3) -0.003(2) 0.006(2) 0.003(2)
C53 0.055(3) 0.050(3) 0.050(3) -0.010(4) 0.005(3) 0.003(4)
C54 0.082(4) 0.060(4) 0.036(3) -0.014(4) 0.001(3) 0.000(4)
C55 0.069(5) 0.062(4) 0.041(3) 0.004(3) -0.015(3) 0.004(3)
C56 0.058(3) 0.043(3) 0.041(3) 0.003(2) -0.005(3) 0.009(3)
C61 0.030(3) 0.027(3) 0.044(3) 0.001(2) 0.001(2) -0.0004(18)
C62 0.049(3) 0.030(3) 0.076(5) 0.009(3) 0.011(3) 0.001(2)
C63 0.063(5) 0.050(5) 0.110(7) 0.013(5) 0.012(5) 0.019(3)
C64 0.077(5) 0.031(3) 0.080(5) 0.007(3) -0.007(5) 0.010(3)
C65 0.073(5) 0.036(4) 0.086(6) 0.016(4) -0.014(4) -0.007(3)
C66 0.046(3) 0.037(4) 0.075(5) 0.011(3) -0.012(3) -0.001(3)
C71 0.029(2) 0.032(3) 0.052(3) 0.009(3) 0.002(2) -0.001(2)
C72 0.033(3) 0.041(3) 0.065(5) 0.004(3) -0.006(3) -0.008(2)
C73 0.045(3) 0.050(3) 0.091(6) 0.017(4) -0.029(4) -0.011(3)
C74 0.036(4) 0.046(4) 0.154(9) 0.007(5) -0.001(4) 0.001(3)
C75 0.043(4) 0.051(4) 0.129(7) -0.006(4) 0.036(4) -0.001(3)
C76 0.037(3) 0.047(4) 0.079(5) 0.000(3) 0.021(3) -0.002(3)

loop_
_atom_type_symbol
_atom_type_description
_atom_type_scat_dispersion_real
_atom_type_scat_dispersion_imag
_atom_type_scat_source
C C 0.0181 0.0091 'International Tables Vol C Tables 4.2.6.8 and 6.1.1.4'
H H 0.0000 0.0000 'International Tables Vol C Tables 4.2.6.8 and 6.1.1.4'
P P 0.2955 0.4335 'International Tables Vol C Tables 4.2.6.8 and 6.1.1.4'
Cl Cl 0.3639 0.7018 'International Tables Vol C Tables 4.2.6.8 and 6.1.1.4'
Os Os -4.9801 6.2216 'International Tables Vol C Tables 4.2.6.8 and 6.1.1.4'

loop_
_geom_angle_atom_site_label_1
_geom_angle_atom_site_label_2
_geom_angle_atom_site_label_3
_geom_angle
C1 Os1 Cl1 96.58(16)
C1 Os1 Cl3 91.31(16)
Cl1 Os1 Cl3 171.35(5)
C1 Os1 P1 92.72(16)
Cl1 Os1 P1 90.03(5)
Cl3 Os1 P1 93.13(4)
C1 Os1 Cl2 176.77(15)
Cl1 Os1 Cl2 84.61(5)
Cl3 Os1 Cl2 87.70(5)
P1 Os1 Cl2 84.27(5)
C1 Os1 P2 93.23(16)
Cl1 Os1 P2 92.14(5)
Cl3 Os1 P2 83.87(4)
P1 Os1 P2 173.39(5)
Cl2 Os1 P2 89.72(5)
C41 P1 C31 108.9(3)
C41 P1 C21 103.7(2)
C31 P1 C21 95.4(2)
C41 P1 Os1 110.84(18)
C31 P1 Os1 114.91(19)
C21 P1 Os1 121.5(2)
C51 P2 C71 103.9(3)
C51 P2 C61 103.3(3)
C71 P2 C61 102.2(2)
C51 P2 Os1 110.87(17)
C71 P2 Os1 117.48(19)
C61 P2 Os1 117.37(18)
C2 C1 Os1 170.1(4)
C3 C2 C1 130.0(5)
C2 C3 C4 119.8(5)
C2 C3 C10 120.8(5)
C4 C3 C10 119.3(5)
C5 C4 C9 115.3(5)
C5 C4 C3 122.4(5)
C9 C4 C3 122.4(5)
C6 C5 C4 122.0(5)
C6 C5 Cl4 116.9(4)
C4 C5 Cl4 121.1(4)
C7 C6 C5 121.4(6)
C6 C7 C8 119.0(6)
C9 C8 C7 120.3(6)
C8 C9 C4 122.0(5)
C8 C9 Cl5 116.9(4)
C4 C9 Cl5 121.0(4)
C11 C10 C15 116.5(6)
C11 C10 C3 123.2(5)
C15 C10 C3 120.3(5)
C12 C11 C10 121.2(6)
C12 C11 Cl6 117.2(5)
C10 C11 Cl6 121.5(5)
C13 C12 C11 119.7(7)
C12 C13 C14 121.7(7)
C13 C14 C15 118.6(7)
C14 C15 C10 122.4(7)
C14 C15 Cl7 118.2(6)
C10 C15 Cl7 119.3(5)
C26 C21 C22 119.2(5)
C26 C21 P1 122.7(4)
C22 C21 P1 116.9(4)
C23 C22 C21 120.4(6)
C24 C23 C22 120.0(6)
C25 C24 C23 120.3(5)
C24 C25 C26 120.6(5)
C21 C26 C25 119.6(5)
C32 C31 C36 119.2(5)
C32 C31 P1 116.4(4)
C36 C31 P1 122.9(5)
C31 C32 C33 120.6(6)
C34 C33 C32 119.9(7)
C35 C34 C33 120.3(6)
C34 C35 C36 120.0(7)
C31 C36 C35 119.9(7)
C42 C41 C46 118.6(5)
C42 C41 P1 120.5(4)
C46 C41 P1 120.0(4)
C41 C42 C43 119.9(6)
C44 C43 C42 120.9(7)
C43 C44 C45 120.0(6)
C44 C45 C46 121.0(7)
C45 C46 C41 119.6(6)
C52 C51 C56 117.6(5)
C52 C51 P2 119.9(4)
C56 C51 P2 122.4(4)
C53 C52 C51 120.9(6)
C52 C53 C54 121.2(6)
C53 C54 C55 118.6(6)
C56 C55 C54 120.9(6)
C55 C56 C51 120.6(6)
C62 C61 C66 118.5(6)
C62 C61 P2 121.9(4)
C66 C61 P2 119.6(4)
C61 C62 C63 120.4(6)
C64 C63 C62 121.6(7)
C63 C64 C65 118.6(7)
C64 C65 C66 121.5(7)
C65 C66 C61 119.5(6)
C76 C71 C72 119.0(5)
C76 C71 P2 124.9(5)
C72 C71 P2 115.9(4)
C71 C72 C73 119.9(6)
C74 C73 C72 120.0(7)
C75 C74 C73 120.5(6)
C74 C75 C76 121.0(7)
C71 C76 C75 119.5(7)

loop_
_geom_bond_atom_site_label_1
_geom_bond_atom_site_label_2
_geom_bond_distance
Os1 C1 1.755(5)
Os1 Cl1 2.3687(12)
Os1 Cl3 2.4062(12)
Os1 P1 2.4427(14)
Os1 Cl2 2.4516(13)
Os1 P2 2.4797(14)
Cl4 C5 1.722(5)
Cl5 C9 1.719(5)
Cl6 C11 1.723(6)
Cl7 C15 1.743(7)
P1 C41 1.807(5)
P1 C31 1.832(6)
P1 C21 1.842(5)
P2 C51 1.815(6)
P2 C71 1.821(5)
P2 C61 1.837(5)
C1 C2 1.408(7)
C2 C3 1.347(7)
C3 C4 1.489(7)
C3 C10 1.502(7)
C4 C5 1.400(8)
C4 C9 1.411(7)
C5 C6 1.380(8)
C6 C7 1.352(8)
C7 C8 1.386(9)
C8 C9 1.379(8)
C10 C11 1.396(8)
C10 C15 1.399(8)
C11 C12 1.389(9)
C12 C13 1.353(10)
C13 C14 1.368(11)
C14 C15 1.376(10)
C21 C26 1.369(8)
C21 C22 1.396(8)
C22 C23 1.389(8)
C23 C24 1.366(8)
C24 C25 1.358(8)
C25 C26 1.412(7)
C31 C32 1.366(9)
C31 C36 1.388(8)
C32 C33 1.394(7)
C33 C34 1.372(10)
C34 C35 1.360(11)
C35 C36 1.402(10)
C41 C42 1.383(8)
C41 C46 1.405(7)
C42 C43 1.391(8)
C43 C44 1.355(10)
C44 C45 1.360(11)
C45 C46 1.383(9)
C51 C52 1.390(7)
C51 C56 1.408(8)
C52 C53 1.375(8)
C53 C54 1.380(9)
C54 C55 1.381(9)
C55 C56 1.378(8)
C61 C62 1.374(8)
C61 C66 1.402(8)
C62 C63 1.382(8)
C63 C64 1.362(10)
C64 C65 1.366(10)
C65 C66 1.387(9)
C71 C76 1.386(8)
C71 C72 1.397(9)
C72 C73 1.400(8)
C73 C74 1.363(11)
C74 C75 1.360(12)
C75 C76 1.394(9)
